data_1508676
loop_
_publ_author_name
'Wu, Yun-Ying'
'Chen, Yong'
'Gou, Gao-Zhang'
'Mu, Wei-Hua'
'Lv, Xiao-Jun'
'Du, Mei-Ling'
'Fu, Wen-Fu'

_publ_section_title
;
 Large Stokes shift induced by intramolcular charge transfer in
 N,O-chelated naphthyridine-BF2 complexes.
;
_journal_issue 20
_journal_name_full 'Organic letters'
_journal_page_first 5226
_journal_page_last 5229
_journal_paper_doi 10.1021/ol302347m
_journal_volume 14
_journal_year 2012
_chemical_formula_sum 'C19 H19 B F2 N4 O'
_chemical_formula_weight 368.19
_chemical_name_systematic
; 
 ? 
;
_space_group_IT_number 33
_symmetry_cell_setting orthorhombic
_symmetry_space_group_name_Hall 'P 2c -2n'
_symmetry_space_group_name_H-M 'P n a 21'
_atom_sites_solution_hydrogens geom
_atom_sites_solution_primary direct
_atom_sites_solution_secondary difmap
_audit_creation_method SHELXL-97
_cell_angle_alpha 90.00
_cell_angle_beta 90.00
_cell_angle_gamma 90.00
_cell_formula_units_Z 4
_cell_length_a 13.339(3)
_cell_length_b 18.975(4)
_cell_length_c 6.8571(15)
_cell_measurement_reflns_used 5051
_cell_measurement_temperature 113(2)
_cell_measurement_theta_max 27.9
_cell_measurement_theta_min 1.5
_cell_volume 1735.6(7)
_computing_cell_refinement CrystalClear
_computing_data_collection CrystalClear
_computing_data_reduction CrystalClear
_computing_molecular_graphics 'Bruker SHELXTL'
_computing_publication_material 'CrystalStructure 3.8'
_computing_structure_refinement 'SHELXL-97 (Sheldrick, 1997)'
_computing_structure_solution 'SHELXS-97 (Sheldrick, 1990)'
_diffrn_ambient_temperature 113(2)
_diffrn_detector_area_resol_mean 14.22
_diffrn_measured_fraction_theta_full 0.998
_diffrn_measured_fraction_theta_max 0.998
_diffrn_measurement_device_type 'Rigaku Saturn724 CCD'
_diffrn_measurement_method '\w and \f scans'
_diffrn_radiation_monochromator multilayer
_diffrn_radiation_source 'rotating anode'
_diffrn_radiation_type MoK\a
_diffrn_radiation_wavelength 0.71073
_diffrn_reflns_av_R_equivalents 0.0710
_diffrn_reflns_av_sigmaI/netI 0.0663
_diffrn_reflns_limit_h_max 17
_diffrn_reflns_limit_h_min -17
_diffrn_reflns_limit_k_max 24
_diffrn_reflns_limit_k_min -24
_diffrn_reflns_limit_l_max 8
_diffrn_reflns_limit_l_min -9
_diffrn_reflns_number 20697
_diffrn_reflns_theta_full 27.86
_diffrn_reflns_theta_max 27.86
_diffrn_reflns_theta_min 1.87
_diffrn_standards_decay_% 0
_diffrn_standards_interval_count 0
_diffrn_standards_interval_time 0
_diffrn_standards_number 0
_exptl_absorpt_coefficient_mu 0.104
_exptl_absorpt_correction_T_max 0.9876
_exptl_absorpt_correction_T_min 0.9795
_exptl_absorpt_correction_type multi-scan
_exptl_absorpt_process_details CrystalClear
_exptl_crystal_colour Colorless
_exptl_crystal_density_diffrn 1.409
_exptl_crystal_density_method 'not measured'
_exptl_crystal_description Prism
_exptl_crystal_F_000 768
_exptl_crystal_size_max 0.20
_exptl_crystal_size_mid 0.18
_exptl_crystal_size_min 0.12
_refine_diff_density_max 0.270
_refine_diff_density_min -0.286
_refine_diff_density_rms 0.057
_refine_ls_abs_structure_details 'Flack H D (1983), Acta Cryst. A39, 876-881'
_refine_ls_abs_structure_Flack 2(2)
_refine_ls_extinction_method none
_refine_ls_goodness_of_fit_ref 1.023
_refine_ls_hydrogen_treatment constr
_refine_ls_matrix_type full
_refine_ls_number_parameters 248
_refine_ls_number_reflns 4089
_refine_ls_number_restraints 7
_refine_ls_restrained_S_all 1.022
_refine_ls_R_factor_all 0.0740
_refine_ls_R_factor_gt 0.0492
_refine_ls_shift/su_max 0.004
_refine_ls_shift/su_mean 0.001
_refine_ls_structure_factor_coef Fsqd
_refine_ls_weighting_details 'calc w=1/[\s^2^(Fo^2^)+(0.0500P)^2^+0.0000P] where P=(Fo^2^+2Fc^2^)/3'
_refine_ls_weighting_scheme calc
_refine_ls_wR_factor_gt 0.1006
_refine_ls_wR_factor_ref 0.1248
_reflns_number_gt 2291
_reflns_number_total 4089
_reflns_threshold_expression >2sigma(I)
_cod_data_source_file ol302347m_si_001.cif
_cod_data_source_block m120518b1
_cod_depositor_comments
;
The following automatic conversions were performed:

'_symmetry_cell_setting' value 'Orthorhombic' changed to
'orthorhombic' according to
/home/saulius/struct/CIF-dictionaries/cif_core.dic dictionary named
'cif_core.dic' version 2.4.2 from 2011-04-26.

Automatic conversion script
Id: cif_fix_values 1891 2012-01-12 08:04:46Z andrius 
;
_cod_original_sg_symbol_H-M Pna2(1)
_cod_database_code 1508676

loop_
_symmetry_equiv_pos_as_xyz
'x, y, z'
'-x, -y, z+1/2'
'x+1/2, -y+1/2, z'
'-x+1/2, y+1/2, z+1/2'

loop_
_atom_site_label
_atom_site_type_symbol
_atom_site_fract_x
_atom_site_fract_y
_atom_site_fract_z
_atom_site_U_iso_or_equiv
_atom_site_adp_type
_atom_site_occupancy
_atom_site_symmetry_multiplicity
_atom_site_calc_flag
_atom_site_refinement_flags
F1 F 0.64522(7) 0.34551(6) -0.12729(11) 0.0346(3) Uani 1 1 d .
F2 F 0.64769(8) 0.34530(6) 0.20703(12) 0.0347(3) Uani 1 1 d .
B1 B 0.63450(10) 0.38500(7) 0.0381(7) 0.0284(4) Uani 1 1 d U
O1 O 0.71365(6) 0.43893(4) 0.0378(4) 0.0365(2) Uani 1 1 d .
N1 N 0.45621(7) 0.31404(5) 0.0394(5) 0.0277(3) Uani 1 1 d .
N2 N 0.53031(7) 0.42377(5) 0.0385(4) 0.0250(2) Uani 1 1 d .
N3 N 0.60833(7) 0.53675(5) 0.0359(5) 0.0254(2) Uani 1 1 d .
N4 N 1.04591(7) 0.67730(5) 0.0405(6) 0.0342(3) Uani 1 1 d .
C1 C 0.39400(9) 0.19583(6) 0.0417(7) 0.0377(4) Uani 1 1 d .
H1A H 0.4233 0.1821 -0.0837 0.057 Uiso 1 1 calc R
H1B H 0.3308 0.1705 0.0614 0.057 Uiso 1 1 calc R
H1C H 0.4407 0.1840 0.1471 0.057 Uiso 1 1 calc R
C2 C 0.37457(8) 0.27345(6) 0.0423(6) 0.0279(3) Uani 1 1 d .
C3 C 0.27693(9) 0.30089(6) 0.0399(6) 0.0310(3) Uani 1 1 d .
H3 H 0.2213 0.2696 0.0385 0.037 Uiso 1 1 calc R
C4 C 0.26066(9) 0.37257(6) 0.0395(5) 0.0288(3) Uani 1 1 d .
C5 C 0.34681(8) 0.41664(6) 0.0346(5) 0.0235(3) Uani 1 1 d .
C6 C 0.34441(8) 0.49144(6) 0.0353(5) 0.0273(3) Uani 1 1 d .
H6 H 0.2818 0.5152 0.0338 0.033 Uiso 1 1 calc R
C7 C 0.43078(8) 0.52931(6) 0.0379(6) 0.0274(3) Uani 1 1 d .
H7 H 0.4279 0.5793 0.0411 0.033 Uiso 1 1 calc R
C8 C 0.52535(8) 0.49504(6) 0.0361(5) 0.0255(3) Uani 1 1 d .
C9 C 0.44201(8) 0.38406(6) 0.0355(5) 0.0234(3) Uani 1 1 d .
C10 C 0.15659(9) 0.40239(7) 0.0397(6) 0.0354(3) Uani 1 1 d .
H10A H 0.1084 0.3648 0.0681 0.053 Uiso 1 1 calc R
H10B H 0.1419 0.4227 -0.0886 0.053 Uiso 1 1 calc R
H10C H 0.1515 0.4391 0.1396 0.053 Uiso 1 1 calc R
C11 C 0.69814(8) 0.50728(6) 0.0365(5) 0.0261(3) Uani 1 1 d .
C12 C 0.78800(8) 0.55048(6) 0.0380(6) 0.0257(3) Uani 1 1 d .
C13 C 0.78113(9) 0.62372(6) 0.0361(6) 0.0295(3) Uani 1 1 d .
H13 H 0.7167 0.6451 0.0368 0.035 Uiso 1 1 calc R
C14 C 0.86476(8) 0.66591(6) 0.0331(6) 0.0293(3) Uani 1 1 d .
H14 H 0.8574 0.7156 0.0265 0.035 Uiso 1 1 calc R
C15 C 0.96238(9) 0.63583(6) 0.0398(5) 0.0267(3) Uani 1 1 d .
C16 C 0.96900(9) 0.56189(6) 0.0423(6) 0.0288(3) Uani 1 1 d .
H16 H 1.0331 0.5401 0.0436 0.035 Uiso 1 1 calc R
C17 C 0.88390(8) 0.52050(6) 0.0429(6) 0.0295(3) Uani 1 1 d .
H17 H 0.8905 0.4707 0.0466 0.035 Uiso 1 1 calc R
C18 C 1.14577(9) 0.64607(7) 0.0350(8) 0.0453(4) Uani 1 1 d .
H18A H 1.1590 0.6218 0.1584 0.068 Uiso 1 1 calc R
H18B H 1.1958 0.6832 0.0156 0.068 Uiso 1 1 calc R
H18C H 1.1496 0.6123 -0.0728 0.068 Uiso 1 1 calc R
C19 C 1.03581(10) 0.75406(7) 0.0478(7) 0.0464(4) Uani 1 1 d .
H19A H 1.0071 0.7710 -0.0751 0.070 Uiso 1 1 calc R
H19B H 1.1019 0.7754 0.0672 0.070 Uiso 1 1 calc R
H19C H 0.9916 0.7671 0.1561 0.070 Uiso 1 1 calc R

loop_
_atom_site_aniso_label
_atom_site_aniso_U_11
_atom_site_aniso_U_22
_atom_site_aniso_U_33
_atom_site_aniso_U_23
_atom_site_aniso_U_13
_atom_site_aniso_U_12
F1 0.0290(6) 0.0335(6) 0.0415(6) -0.0070(5) 0.0062(4) 0.0004(5)
F2 0.0315(7) 0.0260(6) 0.0468(7) 0.0021(5) -0.0043(5) 0.0057(5)
B1 0.0241(7) 0.0203(7) 0.0409(8) 0.0055(19) 0.0059(18) -0.0007(5)
O1 0.0234(4) 0.0213(4) 0.0648(6) 0.0007(15) 0.0126(13) 0.0020(4)
N1 0.0282(5) 0.0247(5) 0.0303(5) 0.0005(15) 0.0046(14) -0.0003(4)
N2 0.0237(5) 0.0199(5) 0.0313(5) 0.0027(14) 0.0029(14) 0.0000(4)
N3 0.0224(5) 0.0248(5) 0.0290(5) -0.0009(13) -0.0076(13) 0.0001(4)
N4 0.0236(5) 0.0306(6) 0.0485(6) -0.0024(17) -0.0009(16) -0.0045(4)
C1 0.0348(7) 0.0249(6) 0.0534(8) -0.003(2) 0.001(2) -0.0040(6)
C2 0.0296(6) 0.0263(6) 0.0279(7) 0.0000(16) 0.0057(17) -0.0034(5)
C3 0.0272(6) 0.0331(7) 0.0326(7) 0.0024(19) 0.0012(18) -0.0059(5)
C4 0.0253(6) 0.0335(7) 0.0276(7) -0.0043(18) -0.0022(17) -0.0007(5)
C5 0.0223(6) 0.0305(6) 0.0176(6) 0.0041(15) -0.0048(14) 0.0010(5)
C6 0.0227(6) 0.0310(6) 0.0283(6) 0.0018(17) -0.0078(15) 0.0054(5)
C7 0.0260(6) 0.0243(6) 0.0318(7) -0.0027(17) -0.0033(18) 0.0056(5)
C8 0.0273(6) 0.0215(6) 0.0278(6) 0.0075(15) 0.0027(16) 0.0019(5)
C9 0.0244(6) 0.0260(6) 0.0199(6) 0.0014(14) 0.0111(14) -0.0022(5)
C10 0.0247(6) 0.0397(7) 0.0418(7) 0.010(2) 0.0006(19) 0.0001(6)
C11 0.0270(6) 0.0238(6) 0.0273(6) 0.0024(15) 0.0170(14) 0.0028(5)
C12 0.0239(6) 0.0221(6) 0.0312(6) -0.0012(18) 0.0016(17) -0.0005(5)
C13 0.0234(6) 0.0235(6) 0.0417(7) 0.0012(19) 0.0017(17) 0.0041(5)
C14 0.0268(6) 0.0250(6) 0.0362(7) 0.0040(17) -0.0082(15) -0.0010(5)
C15 0.0233(6) 0.0307(6) 0.0260(6) 0.0028(18) 0.0073(15) -0.0021(5)
C16 0.0212(6) 0.0311(7) 0.0341(7) 0.0020(18) -0.0009(18) 0.0027(5)
C17 0.0266(6) 0.0221(6) 0.0397(7) 0.0050(18) 0.0071(18) 0.0030(5)
C18 0.0248(7) 0.0470(9) 0.0642(10) 0.014(2) 0.0002(19) -0.0047(6)
C19 0.0368(7) 0.0325(7) 0.0699(10) 0.0176(19) -0.010(2) -0.0116(6)

loop_
_atom_type_symbol
_atom_type_description
_atom_type_scat_dispersion_real
_atom_type_scat_dispersion_imag
_atom_type_scat_source
C C 0.0033 0.0016 'International Tables Vol C Tables 4.2.6.8 and 6.1.1.4'
H H 0.0000 0.0000 'International Tables Vol C Tables 4.2.6.8 and 6.1.1.4'
B B 0.0013 0.0007 'International Tables Vol C Tables 4.2.6.8 and 6.1.1.4'
N N 0.0061 0.0033 'International Tables Vol C Tables 4.2.6.8 and 6.1.1.4'
O O 0.0106 0.0060 'International Tables Vol C Tables 4.2.6.8 and 6.1.1.4'
F F 0.0171 0.0103 'International Tables Vol C Tables 4.2.6.8 and 6.1.1.4'

loop_
_geom_angle_atom_site_label_1
_geom_angle_atom_site_label_2
_geom_angle_atom_site_label_3
_geom_angle
F1 B1 F2 112.35(10)
F1 B1 O1 107.8(2)
F2 B1 O1 106.7(2)
F1 B1 N2 110.5(2)
F2 B1 N2 111.3(2)
O1 B1 N2 108.01(9)
C11 O1 B1 125.04(9)
C2 N1 C9 117.17(10)
C8 N2 C9 119.79(9)
C8 N2 B1 120.69(9)
C9 N2 B1 119.50(9)
C11 N3 C8 119.40(10)
C15 N4 C18 120.77(10)
C15 N4 C19 119.93(10)
C18 N4 C19 119.30(10)
C2 C1 H1A 109.5
C2 C1 H1B 109.5
H1A C1 H1B 109.5
C2 C1 H1C 109.5
H1A C1 H1C 109.5
H1B C1 H1C 109.5
N1 C2 C3 122.91(11)
N1 C2 C1 115.29(10)
C3 C2 C1 121.77(10)
C4 C3 C2 120.86(11)
C4 C3 H3 119.6
C2 C3 H3 119.6
C3 C4 C5 116.97(11)
C3 C4 C10 121.24(11)
C5 C4 C10 121.77(11)
C9 C5 C6 117.25(10)
C9 C5 C4 117.98(10)
C6 C5 C4 124.73(10)
C7 C6 C5 120.65(10)
C7 C6 H6 119.7
C5 C6 H6 119.7
C6 C7 C8 120.76(11)
C6 C7 H7 119.6
C8 C7 H7 119.6
N2 C8 N3 122.76(10)
N2 C8 C7 120.06(10)
N3 C8 C7 117.16(10)
N1 C9 N2 114.47(10)
N1 C9 C5 124.07(10)
N2 C9 C5 121.43(10)
C4 C10 H10A 109.5
C4 C10 H10B 109.5
H10A C10 H10B 109.5
C4 C10 H10C 109.5
H10A C10 H10C 109.5
H10B C10 H10C 109.5
O1 C11 N3 124.09(10)
O1 C11 C12 115.30(10)
N3 C11 C12 120.61(10)
C13 C12 C17 117.75(10)
C13 C12 C11 120.58(10)
C17 C12 C11 121.66(10)
C14 C13 C12 121.89(11)
C14 C13 H13 119.1
C12 C13 H13 119.1
C13 C14 C15 120.61(11)
C13 C14 H14 119.7
C15 C14 H14 119.7
N4 C15 C16 121.62(10)
N4 C15 C14 121.08(11)
C16 C15 C14 117.29(10)
C17 C16 C15 121.07(11)
C17 C16 H16 119.5
C15 C16 H16 119.5
C16 C17 C12 121.33(11)
C16 C17 H17 119.3
C12 C17 H17 119.3
N4 C18 H18A 109.5
N4 C18 H18B 109.5
H18A C18 H18B 109.5
N4 C18 H18C 109.5
H18A C18 H18C 109.5
H18B C18 H18C 109.5
N4 C19 H19A 109.5
N4 C19 H19B 109.5
H19A C19 H19B 109.5
N4 C19 H19C 109.5
H19A C19 H19C 109.5
H19B C19 H19C 109.5

loop_
_geom_bond_atom_site_label_1
_geom_bond_atom_site_label_2
_geom_bond_distance
F1 B1 1.367(4)
F2 B1 1.393(4)
B1 O1 1.4704(15)
B1 N2 1.5724(16)
O1 C11 1.3132(13)
N1 C2 1.3340(14)
N1 C9 1.3422(14)
N2 C8 1.3541(14)
N2 C9 1.3984(14)
N3 C11 1.3222(14)
N3 C8 1.3608(14)
N4 C15 1.3643(15)
N4 C18 1.4583(16)
N4 C19 1.4636(16)
C1 C2 1.4954(16)
C1 H1A 0.9800
C1 H1B 0.9800
C1 H1C 0.9800
C2 C3 1.4028(16)
C3 C4 1.3772(16)
C3 H3 0.9500
C4 C5 1.4216(16)
C4 C10 1.4991(16)
C5 C9 1.4124(15)
C5 C6 1.4198(16)
C6 C7 1.3580(15)
C6 H6 0.9500
C7 C8 1.4193(15)
C7 H7 0.9500
C10 H10A 0.9800
C10 H10B 0.9800
C10 H10C 0.9800
C11 C12 1.4522(15)
C12 C13 1.3928(15)
C12 C17 1.4004(16)
C13 C14 1.3733(16)
C13 H13 0.9500
C14 C15 1.4225(16)
C14 H14 0.9500
C15 C16 1.4058(16)
C16 C17 1.3804(16)
C16 H16 0.9500
C17 H17 0.9500
C18 H18A 0.9800
C18 H18B 0.9800
C18 H18C 0.9800
C19 H19A 0.9800
C19 H19B 0.9800
C19 H19C 0.9800

loop_
_geom_torsion_atom_site_label_1
_geom_torsion_atom_site_label_2
_geom_torsion_atom_site_label_3
_geom_torsion_atom_site_label_4
_geom_torsion
F1 B1 O1 C11 118.9(3)
F2 B1 O1 C11 -120.2(3)
N2 B1 O1 C11 -0.5(5)
F1 B1 N2 C8 -116.8(3)
F2 B1 N2 C8 117.6(3)
O1 B1 N2 C8 0.8(5)
F1 B1 N2 C9 61.3(4)
F2 B1 N2 C9 -64.3(4)
O1 B1 N2 C9 178.9(3)
C9 N1 C2 C3 0.5(6)
C9 N1 C2 C1 178.6(4)
N1 C2 C3 C4 -1.7(6)
C1 C2 C3 C4 -179.7(4)
C2 C3 C4 C5 2.2(6)
C2 C3 C4 C10 -179.2(4)
C3 C4 C5 C9 -1.5(5)
C10 C4 C5 C9 179.8(3)
C3 C4 C5 C6 -179.4(3)
C10 C4 C5 C6 1.9(5)
C9 C5 C6 C7 -0.4(5)
C4 C5 C6 C7 177.5(3)
C5 C6 C7 C8 1.3(6)
C9 N2 C8 N3 -179.0(3)
B1 N2 C8 N3 -0.9(5)
C9 N2 C8 C7 2.4(5)
B1 N2 C8 C7 -179.5(3)
C11 N3 C8 N2 0.6(5)
C11 N3 C8 C7 179.2(3)
C6 C7 C8 N2 -2.3(6)
C6 C7 C8 N3 179.0(3)
C2 N1 C9 N2 178.2(3)
C2 N1 C9 C5 0.1(5)
C8 N2 C9 N1 -179.7(3)
B1 N2 C9 N1 2.2(5)
C8 N2 C9 C5 -1.5(5)
B1 N2 C9 C5 -179.6(3)
C6 C5 C9 N1 178.5(3)
C4 C5 C9 N1 0.4(5)
C6 C5 C9 N2 0.5(5)
C4 C5 C9 N2 -177.5(3)
B1 O1 C11 N3 0.2(6)
B1 O1 C11 C12 179.5(3)
C8 N3 C11 O1 -0.2(5)
C8 N3 C11 C12 -179.5(3)
O1 C11 C12 C13 179.7(4)
N3 C11 C12 C13 -0.9(6)
O1 C11 C12 C17 -0.7(6)
N3 C11 C12 C17 178.6(3)
C17 C12 C13 C14 1.9(6)
C11 C12 C13 C14 -178.5(4)
C12 C13 C14 C15 -2.5(6)
C18 N4 C15 C16 2.8(6)
C19 N4 C15 C16 -176.9(4)
C18 N4 C15 C14 -176.1(4)
C19 N4 C15 C14 4.2(6)
C13 C14 C15 N4 -178.8(4)
C13 C14 C15 C16 2.3(6)
N4 C15 C16 C17 179.6(4)
C14 C15 C16 C17 -1.5(6)
C15 C16 C17 C12 1.0(6)
C13 C12 C17 C16 -1.1(6)
C11 C12 C17 C16 179.3(3)
